data_2017206
loop_
_publ_author_name
'Prochniak, G.'
'Videnova-Adrabinska, V.'

_publ_section_title
;
 Poly[hexaaquabis(\m~4~-4-carboxybenzenesulfonato)bis(\m~3~-4-carboxybenzenesulfonato)calcium(II)dipotassium(I)]
;
_journal_coeditor_code SQ3195
_journal_issue 8
_journal_name_full 'Acta Crystallographica Section C'
_journal_page_first m287
_journal_page_last m290
_journal_paper_doi 10.1107/S0108270109021337
_journal_volume 65
_journal_year 2009
_chemical_formula_iupac '[Ca K2 (C7 H5 O5 S)4 (H2 O)6]'
_chemical_formula_moiety 'C28 H32 Ca K2 O26 S4'
_chemical_formula_sum 'C28 H32 Ca K2 O26 S4'
_chemical_formula_weight 1031.10
_chemical_name_systematic
;
Poly[hexaaquabis(\m~4~-4-carboxybenzenesulfonato-
\k^4^<i>O</i>^1^:<i>O</i>^1'^:<i>O</i>^1''^:<i>O</i>^4^)bis(\m~3~-4-
carboxybenzenesulfonato-
\k^2^<i>O</i>^1^:<i>O</i>^1'^)calcium(II)dipotassium(I)]
;
_space_group_IT_number 2
_symmetry_cell_setting triclinic
_symmetry_space_group_name_Hall '-P 1'
_symmetry_space_group_name_H-M 'P -1'
_atom_sites_solution_hydrogens geom
_atom_sites_solution_primary direct
_atom_sites_solution_secondary difmap
_audit_creation_method SHELXL-97
_cell_angle_alpha 98.474(2)
_cell_angle_beta 97.472(2)
_cell_angle_gamma 105.491(2)
_cell_formula_units_Z 1
_cell_length_a 8.1321(2)
_cell_length_b 10.0250(2)
_cell_length_c 12.6802(3)
_cell_measurement_reflns_used 13922
_cell_measurement_temperature 183(2)
_cell_measurement_theta_max 32.7213
_cell_measurement_theta_min 2.4398
_cell_volume 969.63(4)
_computing_cell_refinement 'CrysAlis RED (Oxford Diffraction, 2008)'
_computing_data_collection 'CrysAlis CCD (Oxford Diffraction, 2008)'
_computing_data_reduction 'CrysAlis RED (Oxford Diffraction, 2008)'
_computing_molecular_graphics 'DIAMOND (Brandenburg, 2008)'
_computing_publication_material 'publCIF (Westrip, 2009)'
_computing_structure_refinement 'SHELXL97 (Sheldrick, 2008)'
_computing_structure_solution 'SHELXS97 (Sheldrick, 2008)'
_diffrn_ambient_temperature 183(2)
_diffrn_detector_area_resol_mean 10.4498
_diffrn_measured_fraction_theta_full 1.000
_diffrn_measured_fraction_theta_max 1.000
_diffrn_measurement_device_type 'Oxford Diffraction Model?'
_diffrn_measurement_method '\f and \w'
_diffrn_radiation_monochromator graphite
_diffrn_radiation_source 'Enhance (Mo) X-ray Source'
_diffrn_radiation_type MoK\a
_diffrn_radiation_wavelength 0.71073
_diffrn_reflns_av_R_equivalents 0.0441
_diffrn_reflns_av_sigmaI/netI 0.0388
_diffrn_reflns_limit_h_max 11
_diffrn_reflns_limit_h_min -11
_diffrn_reflns_limit_k_max 14
_diffrn_reflns_limit_k_min -14
_diffrn_reflns_limit_l_max 18
_diffrn_reflns_limit_l_min -18
_diffrn_reflns_number 30945
_diffrn_reflns_theta_full 30.51
_diffrn_reflns_theta_max 30.51
_diffrn_reflns_theta_min 2.45
_diffrn_standards_number 0
_exptl_absorpt_coefficient_mu 0.691
_exptl_absorpt_correction_T_max 0.9597
_exptl_absorpt_correction_T_min 0.8798
_exptl_absorpt_correction_type multi-scan
_exptl_absorpt_process_details '(CrysAlis RED; Oxford Diffraction, 2008)'
_exptl_crystal_colour colourless
_exptl_crystal_density_diffrn 1.766
_exptl_crystal_density_method 'not measured'
_exptl_crystal_description plate
_exptl_crystal_F_000 530
_exptl_crystal_size_max 0.19
_exptl_crystal_size_mid 0.15
_exptl_crystal_size_min 0.06
_refine_diff_density_max 0.529
_refine_diff_density_min -0.332
_refine_ls_extinction_method none
_refine_ls_goodness_of_fit_ref 1.048
_refine_ls_hydrogen_treatment refxyz
_refine_ls_matrix_type full
_refine_ls_number_parameters 301
_refine_ls_number_reflns 5921
_refine_ls_number_restraints 1
_refine_ls_restrained_S_all 1.048
_refine_ls_R_factor_all 0.0556
_refine_ls_R_factor_gt 0.0375
_refine_ls_shift/su_max 0.001
_refine_ls_shift/su_mean 0.000
_refine_ls_structure_factor_coef Fsqd
_refine_ls_weighting_details 'calc w=1/[\s^2^(Fo^2^)+(0.0533P)^2^+0.0236P] where P=(Fo^2^+2Fc^2^)/3'
_refine_ls_weighting_scheme calc
_refine_ls_wR_factor_gt 0.0899
_refine_ls_wR_factor_ref 0.0950
_reflns_number_gt 4670
_reflns_number_total 5921
_reflns_threshold_expression I>2\s(I)
_cod_data_source_file sq3195.cif
_cod_data_source_block I
_cod_database_code 2017206
_cod_database_fobs_code 2017206

loop_
_symmetry_equiv_pos_as_xyz
'x, y, z'
'-x, -y, -z'

loop_
_atom_site_type_symbol
_atom_site_label
_atom_site_fract_x
_atom_site_fract_y
_atom_site_fract_z
_atom_site_U_iso_or_equiv
_atom_site_adp_type
_atom_site_calc_flag
_atom_site_refinement_flags
_atom_site_occupancy
_atom_site_disorder_assembly
_atom_site_disorder_group
Ca Ca 0.0000 0.5000 0.5000 0.01992(11) Uani d S 1 . .
K K 0.31787(5) 1.04069(4) 0.40999(3) 0.02490(10) Uani d . 1 . .
S S41A 0.35559(5) 0.65053(4) 0.37099(3) 0.01508(9) Uani d . 1 . .
O O42A 0.17893(15) 0.57405(13) 0.37756(10) 0.0267(3) Uani d . 1 . .
O O43A 0.47802(17) 0.57937(14) 0.41193(11) 0.0296(3) Uani d . 1 . .
O O41A 0.40558(17) 0.79816(12) 0.41988(10) 0.0248(3) Uani d . 1 . .
O O11A 0.25945(17) 0.55155(14) -0.17345(10) 0.0291(3) Uani d . 1 . .
O O12A 0.53019(17) 0.69630(14) -0.12608(11) 0.0280(3) Uani d . 1 . .
H H12A 0.512(3) 0.693(2) -0.193(2) 0.042 Uiso d . 1 . .
C C1A 0.3815(2) 0.62672(16) 0.01333(13) 0.0167(3) Uani d . 1 . .
C C2A 0.5234(2) 0.70667(17) 0.09216(14) 0.0206(3) Uani d . 1 . .
H H2A 0.6272 0.7562 0.0712 0.025 Uiso calc R 1 . .
C C3A 0.5135(2) 0.71403(18) 0.20053(14) 0.0211(3) Uani d . 1 . .
H H3A 0.6102 0.7688 0.2542 0.025 Uiso calc R 1 . .
C C4A 0.3616(2) 0.64097(15) 0.23109(13) 0.0150(3) Uani d . 1 . .
C C5A 0.2194(2) 0.56056(17) 0.15323(14) 0.0205(3) Uani d . 1 . .
H H5A 0.1155 0.5114 0.1742 0.025 Uiso calc R 1 . .
C C6A 0.2314(2) 0.55312(18) 0.04492(14) 0.0216(3) Uani d . 1 . .
H H6A 0.1356 0.4968 -0.0087 0.026 Uiso calc R 1 . .
C C11A 0.3833(2) 0.61969(17) -0.10450(14) 0.0192(3) Uani d . 1 . .
S S41B 0.10972(6) 0.83869(4) 0.63692(3) 0.01957(10) Uani d . 1 . .
O O41B 0.22528(18) 0.96682(12) 0.61825(11) 0.0305(3) Uani d . 1 . .
O O43B 0.17007(18) 0.71542(12) 0.60756(10) 0.0277(3) Uani d . 1 . .
O O42B -0.07007(18) 0.81148(15) 0.58693(11) 0.0353(3) Uani d . 1 . .
O O11B 0.25169(17) 0.95045(14) 1.18416(10) 0.0283(3) Uani d . 1 . .
O O12B -0.02384(17) 0.81432(14) 1.14191(11) 0.0286(3) Uani d . 1 . .
H H12B -0.005(3) 0.828(2) 1.213(2) 0.043 Uiso d . 1 . .
O O1W 0.19325(16) 0.42311(12) 0.61428(10) 0.0201(2) Uani d . 1 . .
H H1W 0.218(3) 0.465(2) 0.6759(19) 0.030 Uiso d . 1 . .
H H2W 0.278(3) 0.406(2) 0.5964(18) 0.030 Uiso d . 1 . .
O O2W 0.48191(18) 1.28956(13) 0.33412(11) 0.0259(3) Uani d D 1 . .
H H3W 0.463(3) 1.351(2) 0.3688(18) 0.039 Uiso d D 1 . .
H H4W 0.577(3) 1.283(2) 0.350(2) 0.039 Uiso d . 1 . .
O O3W -0.01468(18) 0.84578(14) 0.35085(11) 0.0259(3) Uani d . 1 . .
H H5W -0.077(3) 0.896(2) 0.3729(19) 0.039 Uiso d . 1 . .
H H6W -0.058(3) 0.765(2) 0.3658(19) 0.039 Uiso d . 1 . .
C C1B 0.1174(2) 0.87436(16) 0.99832(13) 0.0177(3) Uani d . 1 . .
C C2B -0.0341(2) 0.80257(17) 0.92490(14) 0.0221(3) Uani d . 1 . .
H H2B -0.1362 0.7589 0.9503 0.027 Uiso calc R 1 . .
C C3B -0.0363(2) 0.79475(18) 0.81454(14) 0.0225(3) Uani d . 1 . .
H H3B -0.1401 0.7469 0.7643 0.027 Uiso calc R 1 . .
C C4B 0.1136(2) 0.85708(16) 0.77813(13) 0.0175(3) Uani d . 1 . .
C C5B 0.2660(2) 0.92976(17) 0.85057(14) 0.0224(3) Uani d . 1 . .
H H5B 0.3684 0.9723 0.8250 0.027 Uiso calc R 1 . .
C C6B 0.2659(2) 0.93906(18) 0.96071(14) 0.0227(4) Uani d . 1 . .
H H6B 0.3685 0.9902 1.0110 0.027 Uiso calc R 1 . .
C C11B 0.1243(2) 0.88514(17) 1.11725(14) 0.0200(3) Uani d . 1 . .

loop_
_atom_site_aniso_label
_atom_site_aniso_U_11
_atom_site_aniso_U_22
_atom_site_aniso_U_33
_atom_site_aniso_U_12
_atom_site_aniso_U_13
_atom_site_aniso_U_23
Ca 0.0146(2) 0.0292(2) 0.0134(2) -0.00054(18) 0.00313(18) 0.00829(18)
K 0.0292(2) 0.02181(17) 0.0204(2) 0.00346(14) -0.00027(16) 0.00538(14)
S41A 0.01562(19) 0.01855(17) 0.01196(19) 0.00400(14) 0.00518(14) 0.00514(14)
O42A 0.0202(6) 0.0366(7) 0.0177(6) -0.0034(5) 0.0092(5) 0.0042(5)
O43A 0.0332(7) 0.0440(8) 0.0239(7) 0.0232(6) 0.0110(6) 0.0176(6)
O41A 0.0343(7) 0.0198(5) 0.0177(6) 0.0033(5) 0.0071(5) 0.0018(5)
O11A 0.0294(7) 0.0375(7) 0.0139(6) 0.0003(6) 0.0029(5) 0.0032(5)
O12A 0.0241(7) 0.0432(7) 0.0146(6) 0.0022(6) 0.0068(5) 0.0100(6)
C1A 0.0193(8) 0.0192(7) 0.0130(8) 0.0058(6) 0.0061(6) 0.0045(6)
C2A 0.0169(8) 0.0270(8) 0.0160(8) 0.0005(6) 0.0059(6) 0.0064(6)
C3A 0.0179(8) 0.0269(8) 0.0136(8) -0.0018(6) 0.0029(6) 0.0037(6)
C4A 0.0169(7) 0.0168(7) 0.0123(7) 0.0047(6) 0.0055(6) 0.0040(6)
C5A 0.0171(8) 0.0252(8) 0.0171(8) 0.0002(6) 0.0063(6) 0.0052(6)
C6A 0.0170(8) 0.0286(8) 0.0150(8) 0.0009(6) 0.0015(6) 0.0033(7)
C11A 0.0210(8) 0.0229(7) 0.0157(8) 0.0076(6) 0.0056(6) 0.0054(6)
S41B 0.0276(2) 0.01722(18) 0.0131(2) 0.00427(15) 0.00565(16) 0.00277(14)
O41B 0.0452(8) 0.0200(6) 0.0224(7) -0.0007(5) 0.0111(6) 0.0064(5)
O43B 0.0421(8) 0.0213(6) 0.0228(7) 0.0108(5) 0.0145(6) 0.0036(5)
O42B 0.0309(8) 0.0544(9) 0.0173(7) 0.0086(6) 0.0012(6) 0.0060(6)
O11B 0.0277(7) 0.0364(7) 0.0158(6) 0.0026(5) 0.0010(5) 0.0041(5)
O12B 0.0268(7) 0.0398(7) 0.0158(6) 0.0020(6) 0.0074(6) 0.0062(6)
O1W 0.0206(6) 0.0208(6) 0.0177(6) 0.0055(5) 0.0034(5) 0.0009(5)
O2W 0.0290(7) 0.0274(6) 0.0188(7) 0.0028(6) 0.0068(6) 0.0041(5)
O3W 0.0344(8) 0.0231(6) 0.0204(7) 0.0044(5) 0.0094(6) 0.0086(5)
C1B 0.0208(8) 0.0180(7) 0.0155(8) 0.0066(6) 0.0052(6) 0.0034(6)
C2B 0.0203(8) 0.0253(8) 0.0181(9) 0.0017(6) 0.0050(7) 0.0039(7)
C3B 0.0214(9) 0.0258(8) 0.0163(8) 0.0005(7) 0.0034(7) 0.0026(7)
C4B 0.0235(8) 0.0155(7) 0.0142(8) 0.0064(6) 0.0051(6) 0.0024(6)
C5B 0.0212(8) 0.0266(8) 0.0183(9) 0.0029(7) 0.0070(7) 0.0047(7)
C6B 0.0167(8) 0.0306(9) 0.0172(9) 0.0027(7) 0.0013(7) 0.0021(7)
C11B 0.0220(8) 0.0225(8) 0.0176(8) 0.0086(6) 0.0048(7) 0.0049(6)

loop_
_atom_type_symbol
_atom_type_description
_atom_type_scat_dispersion_real
_atom_type_scat_dispersion_imag
_atom_type_scat_source
C C 0.0033 0.0016 'International Tables Vol C Tables 4.2.6.8 and 6.1.1.4'
H H 0.0000 0.0000 'International Tables Vol C Tables 4.2.6.8 and 6.1.1.4'
Ca Ca 0.2262 0.3064 'International Tables Vol C Tables 4.2.6.8 and 6.1.1.4'
K K 0.2009 0.2494 'International Tables Vol C Tables 4.2.6.8 and 6.1.1.4'
O O 0.0106 0.0060 'International Tables Vol C Tables 4.2.6.8 and 6.1.1.4'
S S 0.1246 0.1234 'International Tables Vol C Tables 4.2.6.8 and 6.1.1.4'

loop_
_geom_angle_atom_site_label_1
_geom_angle_atom_site_label_2
_geom_angle_atom_site_label_3
_geom_angle_site_symmetry_1
_geom_angle_site_symmetry_3
_geom_angle
_geom_angle_publ_flag
O42A Ca O42A . 2_566 180.0000(10) ?
O42A Ca O43B . . 82.09(4) ?
O42A Ca O43B 2_566 . 97.91(4) ?
O42A Ca O43B . 2_566 97.91(4) ?
O42A Ca O43B 2_566 2_566 82.09(4) ?
O43B Ca O43B . 2_566 180.0 ?
O42A Ca O1W . 2_566 81.21(4) ?
O42A Ca O1W 2_566 2_566 98.79(4) ?
O43B Ca O1W . 2_566 100.64(4) ?
O43B Ca O1W 2_566 2_566 79.36(4) ?
O42A Ca O1W . . 98.79(4) ?
O42A Ca O1W 2_566 . 81.21(4) ?
O43B Ca O1W . . 79.36(4) ?
O43B Ca O1W 2_566 . 100.64(4) ?
O1W Ca O1W 2_566 . 180.0 ?
O41A K O42B . 2_576 149.91(4) ?
O41A K O11B . 1_554 85.92(4) ?
O42B K O11B 2_576 1_554 95.53(4) ?
O41A K O3W . . 80.80(4) ?
O42B K O3W 2_576 . 71.24(4) ?
O11B K O3W 1_554 . 71.91(4) ?
O41A K O41A . 2_676 92.92(3) ?
O42B K O41A 2_576 2_676 104.53(4) ?
O11B K O41A 1_554 2_676 139.97(4) ?
O3W K O41A . 2_676 147.36(4) ?
O41A K O2W . . 131.48(4) ?
O42B K O2W 2_576 . 77.60(4) ?
O11B K O2W 1_554 . 76.95(4) ?
O3W K O2W . . 132.82(4) ?
O41A K O2W 2_676 . 74.15(4) ?
O41A K O41B . . 75.94(4) ?
O42B K O41B 2_576 . 86.25(4) ?
O11B K O41B 1_554 . 144.71(4) ?
O3W K O41B . . 75.43(4) ?
O41A K O41B 2_676 . 71.98(4) ?
O2W K O41B . . 137.15(4) ?
O41A K H4W . . 118.1(4) ?
O42B K H4W 2_576 . 91.7(4) ?
O11B K H4W 1_554 . 80.7(5) ?
O3W K H4W . . 145.7(5) ?
O41A K H4W 2_676 . 64.7(5) ?
O2W K H4W . . 15.1(4) ?
O41B K H4W . . 134.5(5) ?
O41A K H5W . . 94.5(4) ?
O42B K H5W 2_576 . 56.5(4) ?
O11B K H5W 1_554 . 80.0(4) ?
O3W K H5W . . 15.6(4) ?
O41A K H5W 2_676 . 139.8(4) ?
O2W K H5W . . 125.6(4) ?
O41B K H5W . . 71.7(4) ?
H4W K H5W . . 140.5(6) ?
O41A S41A O42A . . 113.94(8) ?
O41A S41A O43A . . 112.39(8) ?
O42A S41A O43A . . 110.88(8) ?
O41A S41A C4A . . 106.96(7) ?
O42A S41A C4A . . 105.83(7) ?
O43A S41A C4A . . 106.24(7) ?
S41A O42A Ca . . 142.63(8) ?
S41A O41A K . . 142.44(8) ?
S41A O41A K . 2_676 130.48(7) ?
K O41A K . 2_676 87.08(3) ?
C11A O12A H12A . . 105.1(17) ?
C6A C1A C2A . . 119.42(15) ?
C6A C1A C11A . . 118.36(15) ?
C2A C1A C11A . . 122.21(14) ?
C3A C2A C1A . . 120.15(15) ?
C3A C2A H2A . . 119.9 ?
C1A C2A H2A . . 119.9 ?
C2A C3A C4A . . 119.84(16) ?
C2A C3A H3A . . 120.1 ?
C4A C3A H3A . . 120.1 ?
C5A C4A C3A . . 120.55(15) ?
C5A C4A S41A . . 121.00(11) ?
C3A C4A S41A . . 118.44(12) ?
C6A C5A C4A . . 119.05(14) ?
C6A C5A H5A . . 120.5 ?
C4A C5A H5A . . 120.5 ?
C5A C6A C1A . . 120.98(16) ?
C5A C6A H6A . . 119.5 ?
C1A C6A H6A . . 119.5 ?
O11A C11A O12A . . 123.79(16) ?
O11A C11A C1A . . 122.48(15) ?
O12A C11A C1A . . 113.71(15) ?
O41B S41B O42B . . 114.21(8) ?
O41B S41B O43B . . 112.44(8) ?
O42B S41B O43B . . 110.72(8) ?
O41B S41B C4B . . 107.41(8) ?
O42B S41B C4B . . 106.39(8) ?
O43B S41B C4B . . 104.99(7) ?
S41B O41B K . . 128.98(7) ?
S41B O43B Ca . . 125.24(8) ?
S41B O42B K . 2_576 136.05(8) ?
C11B O11B K . 1_556 134.89(11) ?
C11B O12B H12B . . 104.6(16) ?
Ca O1W H1W . . 115.1(15) ?
Ca O1W H2W . . 122.7(16) ?
H1W O1W H2W . . 109(2) ?
K O2W H3W . . 106.5(18) ?
K O2W H4W . . 94.4(17) ?
H3W O2W H4W . . 115(2) ?
K O3W H5W . . 101.2(16) ?
K O3W H6W . . 132.4(16) ?
H5W O3W H6W . . 106(2) ?
C6B C1B C2B . . 119.70(15) ?
C6B C1B C11B . . 118.81(15) ?
C2B C1B C11B . . 121.48(15) ?
C3B C2B C1B . . 120.05(15) ?
C3B C2B H2B . . 120.0 ?
C1B C2B H2B . . 120.0 ?
C4B C3B C2B . . 119.62(16) ?
C4B C3B H3B . . 120.2 ?
C2B C3B H3B . . 120.2 ?
C3B C4B C5B . . 121.01(15) ?
C3B C4B S41B . . 118.66(13) ?
C5B C4B S41B . . 120.31(12) ?
C6B C5B C4B . . 118.90(15) ?
C6B C5B H5B . . 120.6 ?
C4B C5B H5B . . 120.6 ?
C5B C6B C1B . . 120.70(16) ?
C5B C6B H6B . . 119.7 ?
C1B C6B H6B . . 119.7 ?
O11B C11B O12B . . 123.69(16) ?
O11B C11B C1B . . 123.68(15) ?
O12B C11B C1B . . 112.63(15) ?

loop_
_geom_bond_atom_site_label_1
_geom_bond_atom_site_label_2
_geom_bond_site_symmetry_2
_geom_bond_distance
_geom_bond_publ_flag
Ca O42A . 2.3300(11) y
Ca O42A 2_566 2.3300(11) y
Ca O43B . 2.3415(13) y
Ca O43B 2_566 2.3415(13) y
Ca O1W 2_566 2.3554(13) y
Ca O1W . 2.3554(13) y
K O41A . 2.7256(12) y
K O42B 2_576 2.8031(15) y
K O11B 1_554 2.8078(13) y
K O3W . 2.8128(14) y
K O41A 2_676 2.8446(13) y
K O2W . 2.8623(13) y
K O41B . 2.9807(13) y
K H4W . 3.03(2) ?
K H5W . 3.09(2) ?
S41A O41A . 1.4432(12) ?
S41A O42A . 1.4561(12) ?
S41A O43A . 1.4573(13) ?
S41A C4A . 1.7702(16) ?
O41A K 2_676 2.8446(13) ?
O11A C11A . 1.214(2) ?
O12A C11A . 1.3222(19) ?
O12A H12A . 0.83(2) ?
C1A C6A . 1.388(2) ?
C1A C2A . 1.394(2) ?
C1A C11A . 1.488(2) ?
C2A C3A . 1.379(2) ?
C2A H2A . 0.9500 ?
C3A C4A . 1.392(2) ?
C3A H3A . 0.9500 ?
C4A C5A . 1.390(2) ?
C5A C6A . 1.382(2) ?
C5A H5A . 0.9500 ?
C6A H6A . 0.9500 ?
S41B O41B . 1.4463(12) ?
S41B O42B . 1.4522(14) ?
S41B O43B . 1.4637(12) ?
S41B C4B . 1.7681(17) ?
O42B K 2_576 2.8031(15) ?
O11B C11B . 1.211(2) ?
O11B K 1_556 2.8078(13) ?
O12B C11B . 1.326(2) ?
O12B H12B . 0.87(2) ?
O1W H1W . 0.80(2) ?
O1W H2W . 0.80(2) ?
O2W H3W . 0.770(16) ?
O2W H4W . 0.79(2) ?
O3W H5W . 0.84(2) ?
O3W H6W . 0.85(2) ?
C1B C6B . 1.389(2) ?
C1B C2B . 1.391(2) ?
C1B C11B . 1.489(2) ?
C2B C3B . 1.388(2) ?
C2B H2B . 0.9500 ?
C3B C4B . 1.383(2) ?
C3B H3B . 0.9500 ?
C4B C5B . 1.391(2) ?
C5B C6B . 1.386(2) ?
C5B H5B . 0.9500 ?
C6B H6B . 0.9500 ?

loop_
_geom_hbond_atom_site_label_D
_geom_hbond_atom_site_label_H
_geom_hbond_atom_site_label_A
_geom_hbond_site_symmetry_A
_geom_hbond_distance_DH
_geom_hbond_distance_HA
_geom_hbond_distance_DA
_geom_hbond_angle_DHA
_geom_hbond_publ_flag
O1W H1W O11A 1_556 0.80(2) 1.93(2) 2.7248(18) 175(2) y
O1W H2W O43A 2_666 0.80(2) 1.97(2) 2.7425(18) 161(2) y
O2W H3W O43A 1_565 0.770(16) 2.236(18) 2.9374(19) 152(2) y
O2W H4W O43B 2_676 0.79(2) 2.06(2) 2.846(2) 175(2) y
O3W H5W O41B 2_576 0.84(2) 2.06(2) 2.880(2) 163(2) y
O3W H6W O1W 2_566 0.85(2) 1.99(2) 2.8281(17) 171(2) y
O12A H12A O2W 2_675 0.83(2) 1.83(3) 2.6531(18) 168(2) y
O12B H12B O3W 1_556 0.87(2) 1.75(3) 2.6104(18) 168(2) y

loop_
_geom_torsion_atom_site_label_1
_geom_torsion_atom_site_label_2
_geom_torsion_atom_site_label_3
_geom_torsion_atom_site_label_4
_geom_torsion_site_symmetry_1
_geom_torsion_site_symmetry_2
_geom_torsion_site_symmetry_3
_geom_torsion_site_symmetry_4
_geom_torsion
_geom_torsion_publ_flag
O41A S41A O42A Ca . . . . -65.38(15) ?
O43A S41A O42A Ca . . . . 62.59(15) ?
C4A S41A O42A Ca . . . . 177.39(12) ?
O43B Ca O42A S41A . . . . 35.10(13) ?
O43B Ca O42A S41A 2_566 . . . -144.90(13) ?
O1W Ca O42A S41A 2_566 . . . 137.22(14) ?
O1W Ca O42A S41A . . . . -42.78(14) ?
O42A S41A O41A K . . . . -58.55(13) ?
O43A S41A O41A K . . . . 174.25(10) ?
C4A S41A O41A K . . . . 58.02(13) ?
O42A S41A O41A K . . . 2_676 121.76(9) ?
O43A S41A O41A K . . . 2_676 -5.45(11) ?
C4A S41A O41A K . . . 2_676 -121.67(9) ?
O42B K O41A S41A 2_576 . . . 54.15(16) ?
O11B K O41A S41A 1_554 . . . -39.85(12) ?
O3W K O41A S41A . . . . 32.46(12) ?
O41A K O41A S41A 2_676 . . . -179.76(14) ?
O2W K O41A S41A . . . . -108.43(12) ?
O41B K O41A S41A . . . . 109.63(12) ?
O42B K O41A K 2_576 . . 2_676 -126.09(7) ?
O11B K O41A K 1_554 . . 2_676 139.91(4) ?
O3W K O41A K . . . 2_676 -147.77(4) ?
O41A K O41A K 2_676 . . 2_676 0.0 ?
O2W K O41A K . . . 2_676 71.33(5) ?
O41B K O41A K . . . 2_676 -70.61(4) ?
C6A C1A C2A C3A . . . . -0.9(2) ?
C11A C1A C2A C3A . . . . 177.67(15) ?
C1A C2A C3A C4A . . . . 0.2(3) ?
C2A C3A C4A C5A . . . . -0.1(3) ?
C2A C3A C4A S41A . . . . 178.85(13) ?
O41A S41A C4A C5A . . . . -127.22(13) ?
O42A S41A C4A C5A . . . . -5.39(15) ?
O43A S41A C4A C5A . . . . 112.55(14) ?
O41A S41A C4A C3A . . . . 53.88(15) ?
O42A S41A C4A C3A . . . . 175.71(13) ?
O43A S41A C4A C3A . . . . -66.35(15) ?
C3A C4A C5A C6A . . . . 0.6(2) ?
S41A C4A C5A C6A . . . . -178.31(13) ?
C4A C5A C6A C1A . . . . -1.3(3) ?
C2A C1A C6A C5A . . . . 1.5(3) ?
C11A C1A C6A C5A . . . . -177.19(15) ?
C6A C1A C11A O11A . . . . -0.5(2) ?
C2A C1A C11A O11A . . . . -179.14(16) ?
C6A C1A C11A O12A . . . . 178.24(15) ?
C2A C1A C11A O12A . . . . -0.4(2) ?
O42B S41B O41B K . . . . -63.81(12) ?
O43B S41B O41B K . . . . 63.45(12) ?
C4B S41B O41B K . . . . 178.47(8) ?
O41A K O41B S41B . . . . -57.06(10) ?
O42B K O41B S41B 2_576 . . . 98.48(10) ?
O11B K O41B S41B 1_554 . . . 4.19(15) ?
O3W K O41B S41B . . . . 26.90(10) ?
O41A K O41B S41B 2_676 . . . -154.92(11) ?
O2W K O41B S41B . . . . 165.71(8) ?
O41B S41B O43B Ca . . . . -131.12(8) ?
O42B S41B O43B Ca . . . . -2.03(11) ?
C4B S41B O43B Ca . . . . 112.41(9) ?
O42A Ca O43B S41B . . . . 110.27(9) ?
O42A Ca O43B S41B 2_566 . . . -69.73(9) ?
O1W Ca O43B S41B 2_566 . . . 30.82(9) ?
O1W Ca O43B S41B . . . . -149.18(9) ?
O41B S41B O42B K . . . 2_576 -54.39(13) ?
O43B S41B O42B K . . . 2_576 177.47(9) ?
C4B S41B O42B K . . . 2_576 63.92(12) ?
C6B C1B C2B C3B . . . . 0.5(2) ?
C11B C1B C2B C3B . . . . 179.84(15) ?
C1B C2B C3B C4B . . . . 0.9(3) ?
C2B C3B C4B C5B . . . . -1.1(3) ?
C2B C3B C4B S41B . . . . 177.17(13) ?
O41B S41B C4B C3B . . . . 146.59(13) ?
O42B S41B C4B C3B . . . . 23.90(15) ?
O43B S41B C4B C3B . . . . -93.53(14) ?
O41B S41B C4B C5B . . . . -35.08(15) ?
O42B S41B C4B C5B . . . . -157.78(14) ?
O43B S41B C4B C5B . . . . 84.80(14) ?
C3B C4B C5B C6B . . . . 0.0(2) ?
S41B C4B C5B C6B . . . . -178.28(13) ?
C4B C5B C6B C1B . . . . 1.4(3) ?
C2B C1B C6B C5B . . . . -1.7(3) ?
C11B C1B C6B C5B . . . . 178.98(15) ?
K O11B C11B O12B 1_556 . . . -12.9(3) ?
K O11B C11B C1B 1_556 . . . 167.80(11) ?
C6B C1B C11B O11B . . . . 1.8(3) ?
C2B C1B C11B O11B . . . . -177.47(16) ?
C6B C1B C11B O12B . . . . -177.56(15) ?
C2B C1B C11B O12B . . . . 3.1(2) ?
